data_7023484
loop_
_publ_author_name
'Almalioti, Foteini'
'MacDougall, James'
'Hughes, Stephen'
'Hasson, Mohammed M.'
'Jenkins, Robert L.'
'Ward, Benjamin D.'
'Tizzard, Graham J.'
'Coles, Simon J.'
'Williams, David W.'
'Bamford, Sarah'
'Fallis, Ian A.'
'Dervisi, Athanasia'

_publ_section_title
;
 Convenient syntheses of cyanuric chloride-derived NHC ligands, their
 Ag(I) and Au(I) complexes and antimicrobial activity.
;
_journal_issue 34
_journal_name_full 'Dalton transactions (Cambridge, England : 2003)'
_journal_page_first 12370
_journal_page_last 12380
_journal_paper_doi 10.1039/c3dt51400e
_journal_volume 42
_journal_year 2013
_chemical_formula_moiety 'C16 H22 N8, 2(F6 P)'
_chemical_formula_sum 'C16 H22 F12 N8 P2'
_chemical_formula_weight 616.36
_chemical_name_systematic
;
?
;
_space_group_IT_number 14
_symmetry_cell_setting monoclinic
_symmetry_space_group_name_Hall '-P 2yn'
_symmetry_space_group_name_H-M 'P 1 21/n 1'
_atom_sites_solution_hydrogens geom
_atom_sites_solution_primary direct
_atom_sites_solution_secondary difmap
_audit_creation_method SHELXL-97
_cell_angle_alpha 90.00
_cell_angle_beta 99.439(2)
_cell_angle_gamma 90.00
_cell_formula_units_Z 4
_cell_length_a 12.9534(6)
_cell_length_b 12.4354(3)
_cell_length_c 15.5327(7)
_cell_measurement_reflns_used 15697
_cell_measurement_temperature 120(2)
_cell_measurement_theta_max 27.48
_cell_measurement_theta_min 2.91
_cell_volume 2468.14(17)
_computing_cell_refinement 'DENZO (Otwinowski & Minor, 1997) & COLLECT (Hooft, R.W.W., 1998)'
_computing_data_collection 'COLLECT (Hooft, R.W.W., 1998)'
_computing_data_reduction 'DENZO (Otwinowski & Minor, 1997) & COLLECT (Hooft, R.W.W., 1998)'
_computing_molecular_graphics 'OLEX2 (Dolomanov, Bourhis, Gildea, Howard & Puschmann, 2009)'
_computing_publication_material 'WINGX (Farrugia, 1998)'
_computing_structure_refinement 'SHELXL-97 (Sheldrick, 1997)'
_computing_structure_solution 'SUPERFLIP (Palatinus & Chapuis, 2007)'
_diffrn_ambient_temperature 120(2)
_diffrn_detector_area_resol_mean 9.091
_diffrn_measured_fraction_theta_full 0.998
_diffrn_measured_fraction_theta_max 0.998
_diffrn_measurement_device_type 'Bruker-Nonius CCD camera on \k-goniostat'
_diffrn_measurement_method '\f & \w scans to fill the asymmetric unit'
_diffrn_radiation_monochromator graphite
_diffrn_radiation_source 'Bruker Nonius FR591 Rotating Anode'
_diffrn_radiation_type MoK\a
_diffrn_radiation_wavelength 0.71073
_diffrn_reflns_av_R_equivalents 0.0810
_diffrn_reflns_av_sigmaI/netI 0.0556
_diffrn_reflns_limit_h_max 15
_diffrn_reflns_limit_h_min -15
_diffrn_reflns_limit_k_max 14
_diffrn_reflns_limit_k_min -14
_diffrn_reflns_limit_l_max 18
_diffrn_reflns_limit_l_min -18
_diffrn_reflns_number 26765
_diffrn_reflns_theta_full 25.00
_diffrn_reflns_theta_max 25.00
_diffrn_reflns_theta_min 3.12
_diffrn_standards_number 0
_exptl_absorpt_coefficient_mu 0.291
_exptl_absorpt_correction_T_max 0.9550
_exptl_absorpt_correction_T_min 0.9026
_exptl_absorpt_correction_type multi-scan
_exptl_absorpt_process_details 'SADABS 2007/2 (Sheldrick, G.M., 2007)'
_exptl_crystal_colour colourless
_exptl_crystal_density_diffrn 1.659
_exptl_crystal_density_method 'not measured'
_exptl_crystal_description block
_exptl_crystal_F_000 1248
_exptl_crystal_size_max 0.36
_exptl_crystal_size_mid 0.20
_exptl_crystal_size_min 0.16
_refine_diff_density_max 0.800
_refine_diff_density_min -0.468
_refine_diff_density_rms 0.076
_refine_ls_extinction_coef 0.0037(11)
_refine_ls_extinction_expression Fc^*^=kFc[1+0.001xFc^2^\l^3^/sin(2\q)]^-1/4^
_refine_ls_extinction_method SHELXL
_refine_ls_goodness_of_fit_ref 1.042
_refine_ls_hydrogen_treatment constr
_refine_ls_matrix_type full
_refine_ls_number_parameters 410
_refine_ls_number_reflns 4343
_refine_ls_number_restraints 55
_refine_ls_restrained_S_all 1.041
_refine_ls_R_factor_all 0.1132
_refine_ls_R_factor_gt 0.0744
_refine_ls_shift/su_max 0.000
_refine_ls_shift/su_mean 0.000
_refine_ls_structure_factor_coef Fsqd
_refine_ls_weighting_details 'calc w=1/[\s^2^(Fo^2^)+(0.0964P)^2^+5.0770P] where P=(Fo^2^+2Fc^2^)/3'
_refine_ls_weighting_scheme calc
_refine_ls_wR_factor_gt 0.1850
_refine_ls_wR_factor_ref 0.2144
_reflns_number_gt 2858
_reflns_number_total 4343
_reflns_threshold_expression >2\s(I)
_cod_data_source_file c3dt51400e.txt
_cod_data_source_block 2010src1081a
_cod_original_sg_symbol_H-M 'P 21/n'
_cod_database_code 7023484

loop_
_symmetry_equiv_pos_as_xyz
'x, y, z'
'-x+1/2, y+1/2, -z+1/2'
'-x, -y, -z'
'x-1/2, -y-1/2, z-1/2'

loop_
_atom_site_label
_atom_site_type_symbol
_atom_site_fract_x
_atom_site_fract_y
_atom_site_fract_z
_atom_site_U_iso_or_equiv
_atom_site_adp_type
_atom_site_occupancy
_atom_site_symmetry_multiplicity
_atom_site_calc_flag
_atom_site_refinement_flags
_atom_site_disorder_assembly
_atom_site_disorder_group
C1 C 1.0328(3) 0.8036(3) -0.0547(3) 0.0389(10) Uani 1 1 d . . .
H1 H 1.0582 0.8336 0.0010 0.047 Uiso 1 1 calc R . .
C2 C 1.0005(4) 0.7767(4) -0.1970(3) 0.0531(13) Uani 1 1 d . . .
H2 H 1.0000 0.7861 -0.2578 0.064 Uiso 1 1 calc R . .
C3 C 0.9542(4) 0.6971(4) -0.1592(3) 0.0503(13) Uani 1 1 d . . .
H3 H 0.9149 0.6394 -0.1883 0.060 Uiso 1 1 calc R . .
C4 C 1.1101(4) 0.9397(4) -0.1424(4) 0.0561(14) Uani 1 1 d . . .
H4A H 1.1401 0.9688 -0.0851 0.084 Uiso 1 1 calc R . .
H4B H 1.0644 0.9936 -0.1751 0.084 Uiso 1 1 calc R . .
H4C H 1.1667 0.9213 -0.1746 0.084 Uiso 1 1 calc R . .
C5 C 0.9449(3) 0.6469(3) -0.0045(3) 0.0346(10) Uani 1 1 d . . .
C6 C 0.8548(3) 0.5060(3) 0.0322(3) 0.0388(11) Uani 1 1 d . . .
C7 C 0.9560(3) 0.6033(3) 0.1328(3) 0.0349(10) Uani 1 1 d . . .
C8 C 0.7340(4) 0.4075(4) -0.0794(3) 0.0535(13) Uani 1 1 d . . .
H8A H 0.7428 0.3324 -0.0981 0.064 Uiso 1 1 calc R . .
H8B H 0.7630 0.4560 -0.1200 0.064 Uiso 1 1 calc R . .
C9 C 0.6189(4) 0.4315(5) -0.0817(4) 0.0596(14) Uani 1 1 d . . .
H9B H 0.5801 0.4157 -0.1407 0.071 Uiso 1 1 calc R . .
H9A H 0.6100 0.5088 -0.0698 0.071 Uiso 1 1 calc R . .
C10 C 0.5738(4) 0.3646(5) -0.0144(4) 0.0642(15) Uani 1 1 d . . .
H10A H 0.5002 0.3859 -0.0143 0.077 Uiso 1 1 calc R . .
H10B H 0.5746 0.2876 -0.0305 0.077 Uiso 1 1 calc R . .
C11 C 0.6363(4) 0.3804(4) 0.0758(4) 0.0558(14) Uani 1 1 d . . .
H11B H 0.6092 0.3319 0.1175 0.067 Uiso 1 1 calc R . .
H11A H 0.6282 0.4554 0.0950 0.067 Uiso 1 1 calc R . .
C12 C 0.7513(4) 0.3567(4) 0.0762(4) 0.0516(13) Uani 1 1 d . . .
H12A H 0.7919 0.3728 0.1345 0.062 Uiso 1 1 calc R . .
H12B H 0.7606 0.2797 0.0636 0.062 Uiso 1 1 calc R . .
N1 N 1.0490(3) 0.8426(3) -0.1308(3) 0.0465(10) Uani 1 1 d . . .
N2 N 0.9742(3) 0.7142(3) -0.0702(2) 0.0377(9) Uani 1 1 d . . .
N3 N 0.8795(3) 0.5697(3) -0.0332(2) 0.0373(9) Uani 1 1 d . . .
N4 N 0.8936(3) 0.5208(3) 0.1179(2) 0.0392(9) Uani 1 1 d . A .
N5 N 0.9885(3) 0.6713(3) 0.0765(2) 0.0346(8) Uani 1 1 d . A .
N6 N 0.7898(3) 0.4233(3) 0.0097(3) 0.0444(10) Uani 1 1 d . . .
C13A C 1.0716(14) 0.6998(12) 0.2488(7) 0.032(3) Uani 0.647(8) 1 d PD A 1
H13A H 1.1044 0.7469 0.2134 0.039 Uiso 0.647(8) 1 calc PR A 1
C14A C 0.9701(19) 0.5744(18) 0.2921(11) 0.043(4) Uani 0.647(8) 1 d PD A 1
H14A H 0.9202 0.5182 0.2907 0.051 Uiso 0.647(8) 1 calc PR A 1
C15A C 1.0236(14) 0.6227(12) 0.3641(9) 0.041(4) Uani 0.647(8) 1 d PD A 1
H15A H 1.0191 0.6073 0.4233 0.049 Uiso 0.647(8) 1 calc PR A 1
C16A C 1.1624(7) 0.7645(6) 0.3895(5) 0.0514(18) Uani 0.647(8) 1 d PD A 1
H16A H 1.2145 0.7178 0.4240 0.077 Uiso 0.647(8) 1 calc PR A 1
H16B H 1.1267 0.8072 0.4288 0.077 Uiso 0.647(8) 1 calc PR A 1
H16C H 1.1973 0.8127 0.3535 0.077 Uiso 0.647(8) 1 calc PR A 1
N7A N 1.0030(10) 0.624(2) 0.2205(7) 0.029(3) Uani 0.647(8) 1 d PD A 1
N8A N 1.0861(9) 0.6988(10) 0.3335(5) 0.037(2) Uani 0.647(8) 1 d PD A 1
C13B C 0.954(4) 0.568(3) 0.2904(18) 0.032(3) Uani 0.353(8) 1 d PD A 2
H13B H 0.9062 0.5096 0.2847 0.039 Uiso 0.353(8) 1 calc PR A 2
C14B C 1.054(3) 0.702(3) 0.2598(17) 0.043(4) Uani 0.353(8) 1 d PD A 2
H14B H 1.0876 0.7532 0.2280 0.051 Uiso 0.353(8) 1 calc PR A 2
C15B C 1.068(2) 0.690(3) 0.3477(13) 0.041(4) Uani 0.353(8) 1 d PD A 2
H15B H 1.1116 0.7314 0.3901 0.049 Uiso 0.353(8) 1 calc PR A 2
C16B C 0.9981(13) 0.5661(11) 0.4503(8) 0.0514(18) Uani 0.353(8) 1 d PD A 2
H16D H 0.9716 0.6237 0.4839 0.077 Uiso 0.353(8) 1 calc PR A 2
H16E H 1.0677 0.5440 0.4797 0.077 Uiso 0.353(8) 1 calc PR A 2
H16F H 0.9504 0.5045 0.4462 0.077 Uiso 0.353(8) 1 calc PR A 2
N7B N 0.980(2) 0.625(4) 0.2256(14) 0.029(3) Uani 0.353(8) 1 d PD A 2
N8B N 1.005(3) 0.605(2) 0.3632(14) 0.037(2) Uani 0.353(8) 1 d PD A 2
F1A F 0.1941(3) 1.0979(3) 0.1733(3) 0.0706(13) Uani 0.812(4) 1 d PD B 1
F2A F 0.2104(4) 0.8478(3) 0.1389(4) 0.0833(16) Uani 0.812(4) 1 d PD B 1
F3A F 0.0988(3) 0.9777(4) 0.0857(3) 0.0705(13) Uani 0.812(4) 1 d PD B 1
F4A F 0.2716(3) 0.9951(4) 0.0826(2) 0.0745(13) Uani 0.812(4) 1 d PD B 1
F5A F 0.3076(3) 0.9736(4) 0.2272(3) 0.0669(12) Uani 0.812(4) 1 d PD B 1
F6A F 0.1344(4) 0.9505(4) 0.2305(3) 0.0674(12) Uani 0.812(4) 1 d PD B 1
P1A P 0.20422(19) 0.97372(16) 0.15636(16) 0.0397(5) Uani 0.812(4) 1 d PD B 1
F1B F 0.2028(14) 1.0673(11) 0.1169(13) 0.0706(13) Uani 0.188(4) 1 d PD B 2
F4B F 0.2550(13) 0.9067(16) 0.0665(9) 0.0745(13) Uani 0.188(4) 1 d PD B 2
F5B F 0.3390(11) 0.9720(17) 0.1907(12) 0.0669(12) Uani 0.188(4) 1 d PD B 2
F6B F 0.1776(15) 0.9897(15) 0.2372(11) 0.0674(12) Uani 0.188(4) 1 d PD B 2
F3B F 0.1065(11) 0.9118(16) 0.1156(12) 0.0705(13) Uani 0.188(4) 1 d PD B 2
F2B F 0.2435(16) 0.8338(11) 0.1989(15) 0.0833(16) Uani 0.188(4) 1 d PD B 2
P1B P 0.2231(9) 0.9480(9) 0.1533(8) 0.0397(5) Uani 0.188(4) 1 d PD B 2
F7A F 0.7277(8) 0.6990(6) 0.0861(6) 0.095(2) Uani 0.770(3) 1 d PD C 1
F8A F 0.7162(6) 0.8961(5) 0.2133(4) 0.083(2) Uani 0.770(3) 1 d PD C 1
F9A F 0.5953(3) 0.7918(4) 0.1307(3) 0.0815(14) Uani 0.770(3) 1 d PD C 1
F10A F 0.7258(4) 0.7181(4) 0.2293(3) 0.0936(16) Uani 0.770(3) 1 d PD C 1
F11A F 0.8429(3) 0.8040(3) 0.1689(3) 0.0676(11) Uani 0.770(3) 1 d PD C 1
F12A F 0.7165(5) 0.8796(4) 0.0723(3) 0.0919(16) Uani 0.770(3) 1 d PD C 1
P2A P 0.7191(3) 0.7968(4) 0.1491(3) 0.0435(7) Uani 0.770(3) 1 d PD C 1
F7B F 0.707(3) 0.677(2) 0.087(2) 0.095(2) Uani 0.230(3) 1 d PD C 2
F8B F 0.722(2) 0.9001(18) 0.1845(16) 0.083(2) Uani 0.230(3) 1 d PD C 2
F9B F 0.6307(10) 0.7522(14) 0.1963(10) 0.0815(14) Uani 0.230(3) 1 d PD C 2
F10B F 0.8073(14) 0.7421(14) 0.2098(10) 0.0936(16) Uani 0.230(3) 1 d PD C 2
F11B F 0.7991(10) 0.8252(11) 0.0829(9) 0.0676(11) Uani 0.230(3) 1 d PD C 2
F12B F 0.6258(13) 0.8331(13) 0.0670(10) 0.0919(16) Uani 0.230(3) 1 d PD C 2
P2B P 0.7152(12) 0.7862(15) 0.1391(10) 0.0435(7) Uani 0.230(3) 1 d PD C 2

loop_
_atom_site_aniso_label
_atom_site_aniso_U_11
_atom_site_aniso_U_22
_atom_site_aniso_U_33
_atom_site_aniso_U_23
_atom_site_aniso_U_13
_atom_site_aniso_U_12
C1 0.041(3) 0.039(2) 0.037(2) 0.000(2) 0.008(2) 0.001(2)
C2 0.071(4) 0.052(3) 0.035(3) 0.001(2) 0.003(2) 0.001(3)
C3 0.067(3) 0.047(3) 0.035(3) -0.005(2) 0.001(2) 0.001(2)
C4 0.065(4) 0.049(3) 0.058(3) 0.009(2) 0.020(3) -0.009(3)
C5 0.034(2) 0.035(2) 0.036(2) -0.0023(19) 0.0091(19) 0.0054(19)
C6 0.031(2) 0.036(2) 0.050(3) -0.007(2) 0.007(2) 0.0041(19)
C7 0.032(2) 0.035(2) 0.038(2) -0.0001(19) 0.0069(19) 0.0036(19)
C8 0.057(3) 0.041(3) 0.061(3) -0.016(2) 0.006(3) -0.008(2)
C9 0.050(3) 0.059(3) 0.064(4) -0.003(3) -0.005(3) -0.010(3)
C10 0.045(3) 0.066(4) 0.078(4) 0.000(3) -0.002(3) -0.014(3)
C11 0.049(3) 0.051(3) 0.068(4) 0.005(3) 0.012(3) -0.008(2)
C12 0.045(3) 0.040(3) 0.068(3) 0.003(2) 0.006(2) -0.005(2)
N1 0.054(3) 0.044(2) 0.043(2) 0.0053(19) 0.0116(19) 0.0044(19)
N2 0.041(2) 0.038(2) 0.034(2) -0.0016(16) 0.0074(16) 0.0019(17)
N3 0.039(2) 0.0339(19) 0.039(2) -0.0043(16) 0.0075(17) -0.0017(17)
N4 0.034(2) 0.038(2) 0.045(2) -0.0018(17) 0.0068(17) 0.0005(17)
N5 0.0314(19) 0.0370(19) 0.035(2) 0.0005(16) 0.0054(16) 0.0020(16)
N6 0.042(2) 0.043(2) 0.049(2) -0.0040(18) 0.0071(18) -0.0067(18)
C13A 0.031(7) 0.036(4) 0.031(5) 0.004(4) 0.007(3) 0.003(4)
C14A 0.032(8) 0.048(6) 0.049(6) 0.012(5) 0.010(5) -0.007(5)
C15A 0.047(9) 0.045(8) 0.031(4) 0.002(4) 0.007(4) -0.008(5)
C16A 0.071(5) 0.045(4) 0.034(4) 0.001(3) -0.002(3) -0.001(3)
N7A 0.013(7) 0.036(2) 0.040(2) 0.001(2) 0.013(3) 0.002(6)
N8A 0.043(5) 0.029(3) 0.042(5) 0.007(3) 0.012(3) -0.001(3)
C13B 0.031(7) 0.036(4) 0.031(5) 0.004(4) 0.007(3) 0.003(4)
C14B 0.032(8) 0.048(6) 0.049(6) 0.012(5) 0.010(5) -0.007(5)
C15B 0.047(9) 0.045(8) 0.031(4) 0.002(4) 0.007(4) -0.008(5)
C16B 0.071(5) 0.045(4) 0.034(4) 0.001(3) -0.002(3) -0.001(3)
N7B 0.013(7) 0.036(2) 0.040(2) 0.001(2) 0.013(3) 0.002(6)
N8B 0.043(5) 0.029(3) 0.042(5) 0.007(3) 0.012(3) -0.001(3)
F1A 0.069(2) 0.033(2) 0.105(4) -0.007(2) -0.001(3) 0.0023(17)
F2A 0.081(3) 0.036(2) 0.139(5) -0.017(3) 0.038(3) -0.004(2)
F3A 0.057(2) 0.087(3) 0.060(3) -0.018(2) -0.0123(19) 0.002(2)
F4A 0.073(3) 0.106(4) 0.048(2) -0.006(2) 0.0205(19) -0.030(3)
F5A 0.059(3) 0.089(3) 0.047(3) 0.005(2) -0.0096(19) 0.015(2)
F6A 0.074(3) 0.073(3) 0.061(2) 0.001(2) 0.028(2) -0.016(2)
P1A 0.0465(12) 0.0302(13) 0.0407(8) -0.0041(8) 0.0026(8) -0.0001(8)
F1B 0.069(2) 0.033(2) 0.105(4) -0.007(2) -0.001(3) 0.0023(17)
F4B 0.073(3) 0.106(4) 0.048(2) -0.006(2) 0.0205(19) -0.030(3)
F5B 0.059(3) 0.089(3) 0.047(3) 0.005(2) -0.0096(19) 0.015(2)
F6B 0.074(3) 0.073(3) 0.061(2) 0.001(2) 0.028(2) -0.016(2)
F3B 0.057(2) 0.087(3) 0.060(3) -0.018(2) -0.0123(19) 0.002(2)
F2B 0.081(3) 0.036(2) 0.139(5) -0.017(3) 0.038(3) -0.004(2)
P1B 0.0465(12) 0.0302(13) 0.0407(8) -0.0041(8) 0.0026(8) -0.0001(8)
F7A 0.106(5) 0.087(4) 0.087(3) -0.044(3) -0.001(3) 0.021(3)
F8A 0.076(3) 0.097(3) 0.069(5) -0.040(3) -0.005(3) 0.032(2)
F9A 0.046(2) 0.105(4) 0.087(3) 0.004(3) -0.007(2) 0.008(2)
F10A 0.108(4) 0.094(3) 0.078(3) 0.046(3) 0.013(3) -0.005(3)
F11A 0.044(2) 0.072(3) 0.089(3) -0.002(2) 0.018(2) 0.0091(19)
F12A 0.113(4) 0.082(3) 0.075(3) 0.036(3) -0.001(3) -0.005(3)
P2A 0.0482(9) 0.0473(13) 0.0348(13) -0.0027(10) 0.0066(8) 0.0128(8)
F7B 0.106(5) 0.087(4) 0.087(3) -0.044(3) -0.001(3) 0.021(3)
F8B 0.076(3) 0.097(3) 0.069(5) -0.040(3) -0.005(3) 0.032(2)
F9B 0.046(2) 0.105(4) 0.087(3) 0.004(3) -0.007(2) 0.008(2)
F10B 0.108(4) 0.094(3) 0.078(3) 0.046(3) 0.013(3) -0.005(3)
F11B 0.044(2) 0.072(3) 0.089(3) -0.002(2) 0.018(2) 0.0091(19)
F12B 0.113(4) 0.082(3) 0.075(3) 0.036(3) -0.001(3) -0.005(3)
P2B 0.0482(9) 0.0473(13) 0.0348(13) -0.0027(10) 0.0066(8) 0.0128(8)

loop_
_atom_type_symbol
_atom_type_description
_atom_type_scat_dispersion_real
_atom_type_scat_dispersion_imag
_atom_type_scat_source
C C 0.0033 0.0016 'International Tables Vol C Tables 4.2.6.8 and 6.1.1.4'
H H 0.0000 0.0000 'International Tables Vol C Tables 4.2.6.8 and 6.1.1.4'
N N 0.0061 0.0033 'International Tables Vol C Tables 4.2.6.8 and 6.1.1.4'
F F 0.0171 0.0103 'International Tables Vol C Tables 4.2.6.8 and 6.1.1.4'
P P 0.1023 0.0942 'International Tables Vol C Tables 4.2.6.8 and 6.1.1.4'

loop_
_geom_angle_atom_site_label_1
_geom_angle_atom_site_label_2
_geom_angle_atom_site_label_3
_geom_angle
N1 C1 N2 108.0(4)
N1 C1 H1 126.0
N2 C1 H1 126.0
C3 C2 N1 107.0(4)
C3 C2 H2 126.5
N1 C2 H2 126.5
C2 C3 N2 107.5(4)
C2 C3 H3 126.3
N2 C3 H3 126.3
N1 C4 H4A 109.5
N1 C4 H4B 109.5
H4A C4 H4B 109.5
N1 C4 H4C 109.5
H4A C4 H4C 109.5
H4B C4 H4C 109.5
N3 C5 N5 129.8(4)
N3 C5 N2 115.0(4)
N5 C5 N2 115.1(4)
N6 C6 N4 118.5(4)
N6 C6 N3 117.7(4)
N4 C6 N3 123.8(4)
N4 C7 N5 129.5(4)
N4 C7 N7A 117.8(9)
N5 C7 N7A 112.7(9)
N4 C7 N7B 110.4(16)
N5 C7 N7B 119.7(17)
N7A C7 N7B 12.8(17)
N6 C8 C9 109.1(4)
N6 C8 H8A 109.9
C9 C8 H8A 109.9
N6 C8 H8B 109.9
C9 C8 H8B 109.9
H8A C8 H8B 108.3
C8 C9 C10 111.3(5)
C8 C9 H9B 109.4
C10 C9 H9B 109.4
C8 C9 H9A 109.4
C10 C9 H9A 109.4
H9B C9 H9A 108.0
C11 C10 C9 110.9(4)
C11 C10 H10A 109.4
C9 C10 H10A 109.4
C11 C10 H10B 109.4
C9 C10 H10B 109.4
H10A C10 H10B 108.0
C10 C11 C12 110.8(5)
C10 C11 H11B 109.5
C12 C11 H11B 109.5
C10 C11 H11A 109.5
C12 C11 H11A 109.5
H11B C11 H11A 108.1
N6 C12 C11 109.5(4)
N6 C12 H12A 109.8
C11 C12 H12A 109.8
N6 C12 H12B 109.8
C11 C12 H12B 109.8
H12A C12 H12B 108.2
C1 N1 C2 109.2(4)
C1 N1 C4 125.1(4)
C2 N1 C4 125.7(4)
C1 N2 C3 108.3(4)
C1 N2 C5 124.7(4)
C3 N2 C5 126.8(4)
C5 N3 C6 112.9(4)
C7 N4 C6 113.6(4)
C5 N5 C7 110.3(4)
C6 N6 C8 122.8(4)
C6 N6 C12 121.3(4)
C8 N6 C12 114.5(4)
N8A C13A N7A 107.9(11)
N8A C13A H13A 126.1
N7A C13A H13A 126.1
C15A C14A N7A 106.4(12)
C15A C14A H14A 126.8
N7A C14A H14A 126.8
C14A C15A N8A 105.6(14)
C14A C15A H15A 127.2
N8A C15A H15A 127.2
C13A N7A C14A 109.0(8)
C13A N7A C7 127.1(14)
C14A N7A C7 123.2(13)
C13A N8A C15A 111.2(13)
C13A N8A C16A 124.9(11)
C15A N8A C16A 123.9(8)
N8B C13B N7B 108(2)
N8B C13B H13B 125.8
N7B C13B H13B 125.8
C15B C14B N7B 106(2)
C15B C14B H14B 127.2
N7B C14B H14B 127.2
C14B C15B N8B 106(2)
C14B C15B H15B 126.8
N8B C15B H15B 126.8
N8B C16B H16D 109.5
N8B C16B H16E 109.5
H16D C16B H16E 109.5
N8B C16B H16F 109.5
H16D C16B H16F 109.5
H16E C16B H16F 109.5
C13B N7B C14B 108.9(14)
C13B N7B C7 128(3)
C14B N7B C7 122(2)
C13B N8B C15B 111(2)
C13B N8B C16B 126(2)
C15B N8B C16B 123.1(16)
F4A P1A F1A 91.6(3)
F4A P1A F5A 89.9(3)
F1A P1A F5A 88.2(2)
F4A P1A F2A 89.6(3)
F1A P1A F2A 178.1(3)
F5A P1A F2A 93.2(3)
F4A P1A F6A 179.1(3)
F1A P1A F6A 89.1(3)
F5A P1A F6A 90.7(3)
F2A P1A F6A 89.7(3)
F4A P1A F3A 90.5(3)
F1A P1A F3A 89.9(2)
F5A P1A F3A 178.1(3)
F2A P1A F3A 88.6(3)
F6A P1A F3A 88.8(3)
F5B P1B F4B 90.6(11)
F5B P1B F2B 85.7(11)
F4B P1B F2B 92.5(11)
F5B P1B F3B 174.7(12)
F4B P1B F3B 87.6(10)
F2B P1B F3B 89.4(11)
F5B P1B F1B 92.7(11)
F4B P1B F1B 92.9(11)
F2B P1B F1B 174.4(13)
F3B P1B F1B 92.3(11)
F5B P1B F6B 95.5(11)
F4B P1B F6B 173.8(12)
F2B P1B F6B 89.1(11)
F3B P1B F6B 86.4(10)
F1B P1B F6B 85.7(11)
F12A P2A F10A 176.9(4)
F12A P2A F7A 91.7(5)
F10A P2A F7A 90.6(5)
F12A P2A F9A 89.6(4)
F10A P2A F9A 92.4(4)
F7A P2A F9A 91.7(4)
F12A P2A F11A 90.3(4)
F10A P2A F11A 87.7(3)
F7A P2A F11A 89.5(4)
F9A P2A F11A 178.7(4)
F12A P2A F8A 88.1(4)
F10A P2A F8A 89.5(4)
F7A P2A F8A 177.3(5)
F9A P2A F8A 90.9(4)
F11A P2A F8A 87.8(4)
F7B P2B F9B 93.7(16)
F7B P2B F11B 88.5(15)
F9B P2B F11B 177.6(15)
F7B P2B F8B 175.8(18)
F9B P2B F8B 89.0(14)
F11B P2B F8B 88.7(13)
F7B P2B F10B 91.9(15)
F9B P2B F10B 91.7(11)
F11B P2B F10B 88.9(11)
F8B P2B F10B 91.1(14)
F7B P2B F12B 88.7(15)
F9B P2B F12B 90.2(11)
F11B P2B F12B 89.1(11)
F8B P2B F12B 88.1(13)
F10B P2B F12B 177.9(14)

loop_
_geom_bond_atom_site_label_1
_geom_bond_atom_site_label_2
_geom_bond_distance
C1 N1 1.326(6)
C1 N2 1.345(6)
C1 H1 0.9500
C2 C3 1.343(7)
C2 N1 1.382(6)
C2 H2 0.9500
C3 N2 1.381(6)
C3 H3 0.9500
C4 N1 1.471(6)
C4 H4A 0.9800
C4 H4B 0.9800
C4 H4C 0.9800
C5 N3 1.308(6)
C5 N5 1.328(5)
C5 N2 1.419(5)
C6 N6 1.339(6)
C6 N4 1.355(6)
C6 N3 1.367(6)
C7 N4 1.304(5)
C7 N5 1.333(5)
C7 N7A 1.420(11)
C7 N7B 1.45(2)
C8 N6 1.466(6)
C8 C9 1.515(7)
C8 H8A 0.9900
C8 H8B 0.9900
C9 C10 1.525(8)
C9 H9B 0.9900
C9 H9A 0.9900
C10 C11 1.513(7)
C10 H10A 0.9900
C10 H10B 0.9900
C11 C12 1.517(7)
C11 H11B 0.9900
C11 H11A 0.9900
C12 N6 1.473(6)
C12 H12A 0.9900
C12 H12B 0.9900
C13A N8A 1.298(13)
C13A N7A 1.325(18)
C13A H13A 0.9500
C14A C15A 1.356(16)
C14A N7A 1.395(19)
C14A H14A 0.9500
C15A N8A 1.379(10)
C15A H15A 0.9500
C16A N8A 1.456(16)
C16A H16A 0.9800
C16A H16B 0.9800
C16A H16C 0.9800
C13B N8B 1.30(2)
C13B N7B 1.32(3)
C13B H13B 0.9500
C14B C15B 1.36(2)
C14B N7B 1.40(3)
C14B H14B 0.9500
C15B N8B 1.374(16)
C15B H15B 0.9500
C16B N8B 1.45(2)
C16B H16D 0.9800
C16B H16E 0.9800
C16B H16F 0.9800
F1A P1A 1.576(4)
F2A P1A 1.594(4)
F3A P1A 1.606(4)
F4A P1A 1.572(4)
F5A P1A 1.587(4)
F6A P1A 1.603(4)
F1B P1B 1.594(13)
F4B P1B 1.562(14)
F5B P1B 1.547(14)
F6B P1B 1.602(14)
F3B P1B 1.594(14)
F2B P1B 1.589(15)
F7A P2A 1.576(5)
F8A P2A 1.591(5)
F9A P2A 1.583(6)
F10A P2A 1.575(6)
F11A P2A 1.585(6)
F12A P2A 1.572(6)
F7B P2B 1.568(15)
F8B P2B 1.579(15)
F9B P2B 1.576(15)
F10B P2B 1.581(15)
F11B P2B 1.578(15)
F12B P2B 1.584(15)

loop_
_geom_torsion_atom_site_label_1
_geom_torsion_atom_site_label_2
_geom_torsion_atom_site_label_3
_geom_torsion_atom_site_label_4
_geom_torsion
N1 C2 C3 N2 0.1(6)
N6 C8 C9 C10 -54.8(6)
C8 C9 C10 C11 54.8(6)
C9 C10 C11 C12 -54.7(6)
C10 C11 C12 N6 55.1(6)
N2 C1 N1 C2 -0.4(5)
N2 C1 N1 C4 -179.6(4)
C3 C2 N1 C1 0.2(6)
C3 C2 N1 C4 179.4(5)
N1 C1 N2 C3 0.5(5)
N1 C1 N2 C5 176.8(4)
C2 C3 N2 C1 -0.3(6)
C2 C3 N2 C5 -176.6(4)
N3 C5 N2 C1 173.8(4)
N5 C5 N2 C1 -6.7(6)
N3 C5 N2 C3 -10.6(6)
N5 C5 N2 C3 169.0(4)
N5 C5 N3 C6 -0.4(6)
N2 C5 N3 C6 179.0(3)
N6 C6 N3 C5 -178.8(4)
N4 C6 N3 C5 0.0(6)
N5 C7 N4 C6 -2.3(6)
N7A C7 N4 C6 -178.2(9)
N7B C7 N4 C6 170.2(18)
N6 C6 N4 C7 180.0(4)
N3 C6 N4 C7 1.2(6)
N3 C5 N5 C7 -0.4(6)
N2 C5 N5 C7 -179.9(3)
N4 C7 N5 C5 2.0(6)
N7A C7 N5 C5 178.0(9)
N7B C7 N5 C5 -170.0(18)
N4 C6 N6 C8 172.6(4)
N3 C6 N6 C8 -8.5(6)
N4 C6 N6 C12 6.9(6)
N3 C6 N6 C12 -174.2(4)
C9 C8 N6 C6 -108.5(5)
C9 C8 N6 C12 58.1(5)
C11 C12 N6 C6 108.3(5)
C11 C12 N6 C8 -58.4(5)
N7A C14A C15A N8A 0(2)
N8A C13A N7A C14A 2(3)
N8A C13A N7A C7 172.9(14)
C15A C14A N7A C13A -1(3)
C15A C14A N7A C7 -172.6(17)
N4 C7 N7A C13A 176.9(15)
N5 C7 N7A C13A 0(2)
N7B C7 N7A C13A -125(15)
N4 C7 N7A C14A -14(3)
N5 C7 N7A C14A 170(2)
N7B C7 N7A C14A 44(12)
N7A C13A N8A C15A -2.0(17)
N7A C13A N8A C16A 174.6(13)
C14A C15A N8A C13A 1.1(15)
C14A C15A N8A C16A -175.5(17)
N7B C14B C15B N8B 2(4)
N8B C13B N7B C14B 1(6)
N8B C13B N7B C7 169(3)
C15B C14B N7B C13B -2(5)
C15B C14B N7B C7 -171(3)
N4 C7 N7B C13B 6(5)
N5 C7 N7B C13B 180(4)
N7A C7 N7B C13B -121(17)
N4 C7 N7B C14B 173(3)
N5 C7 N7B C14B -13(4)
N7A C7 N7B C14B 46(10)
N7B C13B N8B C15B 0(5)
N7B C13B N8B C16B 179(4)
C14B C15B N8B C13B -1(3)
C14B C15B N8B C16B 180(3)
